data_4324572
loop_
_publ_author_name
'Gernot Nuss'
'Gerald Saischek'
'Manuel Volpe'
'Karl Gatterer'
'Ferdinand Belaj'
'Nadia C. M\"osch-Zanetti'

_publ_contact_author_address
; Institute of Chemistry,
  Karl-Franzens University Graz,
  Schubertstr. 1,
  A-8010 Graz,
  Austria
;
_publ_contact_author_email ferdinand.belaj@uni-graz.at
_publ_contact_author_fax 43(316)3809835
_publ_contact_author_name 'Ferdinand Belaj'
_publ_contact_author_phone 43(316)3805288
_publ_section_title
;
 Novel Pyridazine Based Scorpionate Ligands in Cobalt and Nickel Boratrane
 Compounds
;
_journal_name_full 'Inorganic Chemistry'
_journal_page_first 1991
_journal_page_last 2001
_journal_paper_doi 10.1021/ic102494k
_journal_volume 50
_journal_year 2011
_chemical_formula_moiety 'C15 H15 B Cl N6 Ni S3, 0.5(C10 H10 N4 S2), C H2 Cl2'
_chemical_formula_sum 'C21 H22 B Cl3 N8 Ni S4'
_chemical_formula_weight 690.58
_chemical_name_systematic
; 
 ? 
;
_space_group_IT_number 15
_symmetry_cell_setting monoclinic
_symmetry_space_group_name_Hall '-C 2yc'
_symmetry_space_group_name_H-M 'C 1 2/c 1'
_atom_sites_solution_hydrogens geom
_atom_sites_solution_primary direct
_atom_sites_solution_secondary difmap
_audit_creation_method SHELXL-97
_cell_angle_alpha 90.00
_cell_angle_beta 118.5540(10)
_cell_angle_gamma 90.00
_cell_formula_units_Z 8
_cell_length_a 21.7054(6)
_cell_length_b 14.6737(4)
_cell_length_c 20.0626(5)
_cell_measurement_reflns_used 9773
_cell_measurement_temperature 100(2)
_cell_measurement_theta_max 31.99
_cell_measurement_theta_min 2.46
_cell_volume 5612.7(3)
_computing_cell_refinement 'Bruker SAINT'
_computing_data_collection 'Bruker APEX2'
_computing_data_reduction 'Bruker SAINT'
_computing_molecular_graphics 'Bruker SHELXTL'
_computing_publication_material 'Bruker SHELXTL'
_computing_structure_refinement 'SHELXL-97 (Sheldrick, 2008)'
_computing_structure_solution 'SHELXS-97 (Sheldrick, 2008)'
_diffrn_ambient_temperature 100(2)
_diffrn_measured_fraction_theta_full 0.998
_diffrn_measured_fraction_theta_max 0.998
_diffrn_measurement_device_type 'Bruker APEX-II CCD'
_diffrn_measurement_method '\f and \w scans'
_diffrn_radiation_monochromator graphite
_diffrn_radiation_source 'fine-focus sealed tube'
_diffrn_radiation_type MoK\a
_diffrn_radiation_wavelength 0.71073
_diffrn_reflns_av_R_equivalents 0.0502
_diffrn_reflns_av_sigmaI/netI 0.0549
_diffrn_reflns_limit_h_max 31
_diffrn_reflns_limit_h_min -32
_diffrn_reflns_limit_k_max 21
_diffrn_reflns_limit_k_min -16
_diffrn_reflns_limit_l_max 29
_diffrn_reflns_limit_l_min -29
_diffrn_reflns_number 75782
_diffrn_reflns_theta_full 32.02
_diffrn_reflns_theta_max 32.02
_diffrn_reflns_theta_min 2.14
_diffrn_standards_number 0
_exptl_absorpt_coefficient_mu 1.304
_exptl_absorpt_correction_T_max 1.000
_exptl_absorpt_correction_T_min 0.8711
_exptl_absorpt_correction_type multi-scan
_exptl_absorpt_process_details SADABS
_exptl_crystal_colour red
_exptl_crystal_density_diffrn 1.634
_exptl_crystal_description block
_exptl_crystal_F_000 2816
_exptl_crystal_size_max 0.38
_exptl_crystal_size_mid 0.20
_exptl_crystal_size_min 0.18
_refine_diff_density_max 0.848
_refine_diff_density_min -1.230
_refine_diff_density_rms 0.102
_refine_ls_extinction_method none
_refine_ls_goodness_of_fit_ref 1.098
_refine_ls_hydrogen_treatment riding
_refine_ls_matrix_type full
_refine_ls_number_parameters 347
_refine_ls_number_reflns 9751
_refine_ls_number_restraints 0
_refine_ls_restrained_S_all 1.098
_refine_ls_R_factor_all 0.0580
_refine_ls_R_factor_gt 0.0402
_refine_ls_shift/su_max 0.001
_refine_ls_shift/su_mean 0.000
_refine_ls_structure_factor_coef Fsqd
_refine_ls_weighting_details 'calc w=1/[\s^2^(Fo^2^)+(0.0612P)^2^+0.0000P] where P=(Fo^2^+2Fc^2^)/3'
_refine_ls_weighting_scheme calc
_refine_ls_wR_factor_gt 0.1101
_refine_ls_wR_factor_ref 0.1157
_reflns_number_gt 7348
_reflns_number_total 9751
_reflns_threshold_expression >2sigma(I)
_cod_data_source_file ic102494k_si_001_7.cif
_cod_data_source_block nimecl
_cod_database_code 4324572

loop_
_symmetry_equiv_pos_as_xyz
'x, y, z'
'-x, y, -z+1/2'
'x+1/2, y+1/2, z'
'-x+1/2, y+1/2, -z+1/2'
'-x, -y, -z'
'x, -y, z-1/2'
'-x+1/2, -y+1/2, -z'
'x+1/2, -y+1/2, z-1/2'

loop_
_atom_site_label
_atom_site_type_symbol
_atom_site_fract_x
_atom_site_fract_y
_atom_site_fract_z
_atom_site_U_iso_or_equiv
_atom_site_adp_type
_atom_site_occupancy
_atom_site_symmetry_multiplicity
_atom_site_calc_flag
_atom_site_refinement_flags
Ni1 Ni 0.710948(12) 0.045822(16) 0.097710(13) 0.01339(7) Uani 1 1 d .
B1 B 0.67453(10) 0.01455(14) -0.01361(11) 0.0122(4) Uani 1 1 d .
S1 S 0.81374(2) -0.00780(3) 0.11393(3) 0.01897(11) Uani 1 1 d .
S2 S 0.64754(2) -0.07908(3) 0.09282(2) 0.01424(10) Uani 1 1 d .
S3 S 0.65430(2) 0.17935(3) 0.04764(3) 0.01494(10) Uani 1 1 d .
N1 N 0.71969(8) -0.06222(10) -0.02152(9) 0.0130(3) Uani 1 1 d .
N2 N 0.69002(8) -0.11153(10) -0.08730(9) 0.0158(3) Uani 1 1 d .
N3 N 0.59737(8) -0.01681(10) -0.04569(8) 0.0114(3) Uani 1 1 d .
N4 N 0.54969(8) 0.00793(10) -0.11735(8) 0.0131(3) Uani 1 1 d .
N5 N 0.67867(8) 0.10156(10) -0.05501(8) 0.0112(3) Uani 1 1 d .
N6 N 0.69616(8) 0.09254(10) -0.11118(8) 0.0125(3) Uani 1 1 d .
Cl1 Cl 0.75346(3) 0.08722(3) 0.22400(3) 0.02222(11) Uani 1 1 d .
C1 C 0.78633(10) -0.07050(13) 0.03295(11) 0.0160(4) Uani 1 1 d .
C2 C 0.83046(11) -0.13296(14) 0.02181(12) 0.0224(4) Uani 1 1 d .
H2 H 0.8782 -0.1400 0.0589 0.027 Uiso 1 1 calc R
C3 C 0.80290(11) -0.18186(14) -0.04262(13) 0.0245(4) Uani 1 1 d .
H3 H 0.8312 -0.2241 -0.0517 0.029 Uiso 1 1 calc R
C4 C 0.73123(11) -0.17007(13) -0.09708(11) 0.0190(4) Uani 1 1 d .
C5 C 0.69976(12) -0.22367(14) -0.16876(12) 0.0241(4) Uani 1 1 d .
H5A H 0.6496 -0.2099 -0.1979 0.036 Uiso 1 1 calc R
H5B H 0.7061 -0.2889 -0.1568 0.036 Uiso 1 1 calc R
H5C H 0.7229 -0.2076 -0.1988 0.036 Uiso 1 1 calc R
C6 C 0.58310(9) -0.06881(12) 0.00040(10) 0.0122(3) Uani 1 1 d .
C7 C 0.51571(10) -0.10824(12) -0.02930(10) 0.0151(3) Uani 1 1 d .
H7 H 0.5045 -0.1490 0.0001 0.018 Uiso 1 1 calc R
C8 C 0.46733(10) -0.08582(13) -0.10169(10) 0.0149(3) Uani 1 1 d .
H8 H 0.4213 -0.1106 -0.1235 0.018 Uiso 1 1 calc R
C9 C 0.48610(9) -0.02523(13) -0.14418(10) 0.0136(3) Uani 1 1 d .
C10 C 0.43283(10) 0.00186(15) -0.22283(11) 0.0197(4) Uani 1 1 d .
H10A H 0.4491 0.0564 -0.2380 0.030 Uiso 1 1 calc R
H10B H 0.3881 0.0149 -0.2239 0.030 Uiso 1 1 calc R
H10C H 0.4265 -0.0480 -0.2581 0.030 Uiso 1 1 calc R
C11 C 0.66209(9) 0.18040(12) -0.03355(10) 0.0124(3) Uani 1 1 d .
C12 C 0.65542(10) 0.25872(12) -0.07738(11) 0.0155(3) Uani 1 1 d .
H12 H 0.6402 0.3150 -0.0669 0.019 Uiso 1 1 calc R
C13 C 0.67134(10) 0.25136(13) -0.13482(11) 0.0157(4) Uani 1 1 d .
H13 H 0.6674 0.3029 -0.1653 0.019 Uiso 1 1 calc R
C14 C 0.69390(9) 0.16652(12) -0.14921(10) 0.0131(3) Uani 1 1 d .
C15 C 0.71721(10) 0.15746(14) -0.20824(10) 0.0179(4) Uani 1 1 d .
H15A H 0.7304 0.0941 -0.2103 0.027 Uiso 1 1 calc R
H15B H 0.7577 0.1972 -0.1952 0.027 Uiso 1 1 calc R
H15C H 0.6788 0.1752 -0.2578 0.027 Uiso 1 1 calc R
C1S C 0.45643(13) 0.3503(2) -0.13481(15) 0.0388(6) Uani 1 1 d .
H1S1 H 0.4645 0.3580 -0.0822 0.047 Uiso 1 1 calc R
H1S2 H 0.4075 0.3686 -0.1699 0.047 Uiso 1 1 calc R
Cl1S Cl 0.46881(3) 0.23480(5) -0.15060(4) 0.04397(17) Uani 1 1 d .
Cl2S Cl 0.51552(4) 0.42155(5) -0.14955(4) 0.04438(17) Uani 1 1 d .
N7 N 0.47152(9) 0.63476(13) -0.05888(10) 0.0242(4) Uani 1 1 d .
N8 N 0.50265(9) 0.68428(12) -0.09049(10) 0.0227(4) Uani 1 1 d .
S4 S 0.52500(3) 0.75938(4) -0.19238(3) 0.02626(12) Uani 1 1 d .
C16 C 0.47736(10) 0.68285(13) -0.16502(11) 0.0191(4) Uani 1 1 d .
C17 C 0.42087(11) 0.62909(14) -0.21396(12) 0.0223(4) Uani 1 1 d .
H17 H 0.4060 0.6259 -0.2668 0.027 Uiso 1 1 calc R
C18 C 0.38831(11) 0.58141(14) -0.18168(12) 0.0236(4) Uani 1 1 d .
H18 H 0.3482 0.5452 -0.2121 0.028 Uiso 1 1 calc R
C19 C 0.41448(11) 0.58629(14) -0.10340(12) 0.0223(4) Uani 1 1 d .
C20 C 0.38165(13) 0.53565(17) -0.06342(14) 0.0314(5) Uani 1 1 d .
H20A H 0.4184 0.5062 -0.0179 0.047 Uiso 1 1 calc R
H20B H 0.3496 0.4892 -0.0974 0.047 Uiso 1 1 calc R
H20C H 0.3555 0.5784 -0.0488 0.047 Uiso 1 1 calc R

loop_
_atom_site_aniso_label
_atom_site_aniso_U_11
_atom_site_aniso_U_22
_atom_site_aniso_U_33
_atom_site_aniso_U_23
_atom_site_aniso_U_13
_atom_site_aniso_U_12
Ni1 0.01533(13) 0.01321(13) 0.01197(12) -0.00028(8) 0.00679(10) -0.00143(9)
B1 0.0127(9) 0.0117(9) 0.0134(9) 0.0006(7) 0.0072(8) -0.0012(7)
S1 0.0135(2) 0.0237(3) 0.0175(2) 0.00136(18) 0.00568(19) -0.00059(18)
S2 0.0150(2) 0.0154(2) 0.0128(2) 0.00267(16) 0.00709(18) -0.00052(16)
S3 0.0169(2) 0.0156(2) 0.0160(2) -0.00009(16) 0.01074(18) 0.00201(16)
N1 0.0149(7) 0.0117(7) 0.0161(7) 0.0010(5) 0.0105(6) 0.0001(5)
N2 0.0230(8) 0.0121(7) 0.0170(8) -0.0005(6) 0.0134(7) -0.0008(6)
N3 0.0123(7) 0.0118(7) 0.0115(7) 0.0001(5) 0.0069(6) 0.0013(5)
N4 0.0142(7) 0.0144(7) 0.0118(7) 0.0009(6) 0.0071(6) 0.0027(6)
N5 0.0103(7) 0.0125(7) 0.0112(7) 0.0003(5) 0.0055(6) -0.0010(5)
N6 0.0120(7) 0.0155(8) 0.0117(7) -0.0008(5) 0.0069(6) -0.0015(6)
Cl1 0.0324(3) 0.0193(2) 0.0138(2) -0.00137(17) 0.0101(2) -0.00113(19)
C1 0.0153(9) 0.0152(9) 0.0196(9) 0.0056(7) 0.0100(8) 0.0018(7)
C2 0.0188(10) 0.0224(10) 0.0293(11) 0.0062(8) 0.0143(9) 0.0046(8)
C3 0.0266(11) 0.0175(10) 0.0399(13) 0.0045(9) 0.0243(10) 0.0060(8)
C4 0.0284(10) 0.0115(9) 0.0267(10) 0.0004(7) 0.0210(9) 0.0000(7)
C5 0.0337(12) 0.0180(10) 0.0295(11) -0.0061(8) 0.0222(10) -0.0031(8)
C6 0.0151(8) 0.0111(8) 0.0132(8) -0.0002(6) 0.0092(7) 0.0014(6)
C7 0.0178(9) 0.0140(9) 0.0180(9) -0.0006(7) 0.0122(8) -0.0014(7)
C8 0.0122(8) 0.0164(9) 0.0183(9) -0.0029(7) 0.0090(7) -0.0017(7)
C9 0.0127(8) 0.0159(9) 0.0134(8) -0.0014(6) 0.0071(7) 0.0015(6)
C10 0.0144(9) 0.0277(11) 0.0154(9) 0.0023(7) 0.0058(8) 0.0017(7)
C11 0.0085(8) 0.0144(8) 0.0141(8) -0.0014(6) 0.0053(7) -0.0020(6)
C12 0.0156(9) 0.0117(8) 0.0199(9) 0.0001(7) 0.0091(8) 0.0009(7)
C13 0.0155(9) 0.0136(9) 0.0175(9) 0.0033(7) 0.0076(7) -0.0009(7)
C14 0.0117(8) 0.0156(9) 0.0111(8) -0.0008(6) 0.0048(7) -0.0038(6)
C15 0.0229(10) 0.0196(9) 0.0151(9) 0.0004(7) 0.0123(8) -0.0024(7)
C1S 0.0303(13) 0.0551(17) 0.0324(13) 0.0006(12) 0.0160(11) 0.0004(12)
Cl1S 0.0368(3) 0.0451(4) 0.0424(4) -0.0009(3) 0.0128(3) -0.0099(3)
Cl2S 0.0472(4) 0.0359(4) 0.0578(4) 0.0130(3) 0.0313(3) 0.0117(3)
N7 0.0226(9) 0.0275(10) 0.0257(9) 0.0013(7) 0.0141(8) 0.0034(7)
N8 0.0230(9) 0.0243(9) 0.0235(9) -0.0010(7) 0.0132(8) 0.0028(7)
S4 0.0320(3) 0.0234(3) 0.0330(3) -0.0072(2) 0.0233(3) -0.0073(2)
C16 0.0173(9) 0.0183(10) 0.0227(10) -0.0004(7) 0.0103(8) 0.0036(7)
C17 0.0229(10) 0.0199(10) 0.0219(10) 0.0013(8) 0.0088(9) 0.0020(8)
C18 0.0193(10) 0.0223(11) 0.0282(11) 0.0015(8) 0.0105(9) -0.0005(8)
C19 0.0195(10) 0.0224(10) 0.0275(11) 0.0035(8) 0.0133(9) 0.0024(8)
C20 0.0323(13) 0.0335(13) 0.0336(13) 0.0079(10) 0.0201(11) 0.0006(10)

loop_
_atom_type_symbol
_atom_type_description
_atom_type_scat_dispersion_real
_atom_type_scat_dispersion_imag
_atom_type_scat_source
Ni Ni 0.3393 1.1124 'International Tables Vol C Tables 4.2.6.8 and 6.1.1.4'
B B 0.0013 0.0007 'International Tables Vol C Tables 4.2.6.8 and 6.1.1.4'
S S 0.1246 0.1234 'International Tables Vol C Tables 4.2.6.8 and 6.1.1.4'
N N 0.0061 0.0033 'International Tables Vol C Tables 4.2.6.8 and 6.1.1.4'
Cl Cl 0.1484 0.1585 'International Tables Vol C Tables 4.2.6.8 and 6.1.1.4'
C C 0.0033 0.0016 'International Tables Vol C Tables 4.2.6.8 and 6.1.1.4'
H H 0.0000 0.0000 'International Tables Vol C Tables 4.2.6.8 and 6.1.1.4'

loop_
_geom_angle_atom_site_label_1
_geom_angle_atom_site_label_2
_geom_angle_atom_site_label_3
_geom_angle
_geom_angle_site_symmetry_3
B1 Ni1 S1 85.27(6) .
B1 Ni1 S2 81.99(6) .
S1 Ni1 S2 105.35(2) .
B1 Ni1 S3 82.25(6) .
S1 Ni1 S3 131.12(2) .
S2 Ni1 S3 119.237(19) .
B1 Ni1 Cl1 177.80(6) .
S1 Ni1 Cl1 94.85(2) .
S2 Ni1 Cl1 100.080(18) .
S3 Ni1 Cl1 96.047(19) .
N5 B1 N3 110.51(14) .
N5 B1 N1 110.02(14) .
N3 B1 N1 110.64(15) .
N5 B1 Ni1 108.13(12) .
N3 B1 Ni1 107.38(11) .
N1 B1 Ni1 110.09(12) .
C1 S1 Ni1 100.45(7) .
C6 S2 Ni1 98.08(6) .
C11 S3 Ni1 98.58(6) .
C1 N1 N2 124.56(16) .
C1 N1 B1 118.16(15) .
N2 N1 B1 117.02(15) .
C4 N2 N1 116.60(17) .
C6 N3 N4 124.74(15) .
C6 N3 B1 116.21(15) .
N4 N3 B1 119.04(14) .
C9 N4 N3 117.04(15) .
C11 N5 N6 125.10(15) .
C11 N5 B1 116.44(14) .
N6 N5 B1 118.42(14) .
C14 N6 N5 117.00(15) .
N1 C1 C2 118.54(18) .
N1 C1 S1 118.50(14) .
C2 C1 S1 122.93(15) .
C3 C2 C1 118.23(19) .
C2 C3 C4 119.70(19) .
N2 C4 C3 122.36(19) .
N2 C4 C5 117.17(19) .
C3 C4 C5 120.47(18) .
N3 C6 C7 118.35(16) .
N3 C6 S2 117.18(13) .
C7 C6 S2 124.42(13) .
C8 C7 C6 117.72(16) .
C7 C8 C9 119.62(17) .
N4 C9 C8 122.25(17) .
N4 C9 C10 117.71(16) .
C8 C9 C10 120.03(16) .
N5 C11 C12 117.73(16) .
N5 C11 S3 117.38(13) .
C12 C11 S3 124.83(14) .
C13 C12 C11 118.19(17) .
C12 C13 C14 119.75(17) .
N6 C14 C13 121.88(16) .
N6 C14 C15 116.88(16) .
C13 C14 C15 121.24(16) .
Cl1S C1S Cl2S 110.41(14) .
C19 N7 N8 119.26(17) .
C16 N8 N7 119.68(18) .
C16 S4 S4 106.13(7) 2_654
N8 C16 C17 123.74(19) .
N8 C16 S4 110.46(15) .
C17 C16 S4 125.79(16) .
C18 C17 C16 116.04(19) .
C17 C18 C19 119.1(2) .
N7 C19 C18 122.00(19) .
N7 C19 C20 115.61(19) .
C18 C19 C20 122.4(2) .

loop_
_geom_bond_atom_site_label_1
_geom_bond_atom_site_label_2
_geom_bond_distance
_geom_bond_site_symmetry_2
Ni1 B1 2.034(2) .
Ni1 S1 2.2381(5) .
Ni1 S2 2.2658(5) .
Ni1 S3 2.2757(5) .
Ni1 Cl1 2.3249(5) .
B1 N5 1.549(2) .
B1 N3 1.549(2) .
B1 N1 1.550(2) .
S1 C1 1.708(2) .
S2 C6 1.7140(18) .
S3 C11 1.7163(18) .
N1 C1 1.338(2) .
N1 N2 1.367(2) .
N2 C4 1.321(2) .
N3 C6 1.344(2) .
N3 N4 1.359(2) .
N4 C9 1.312(2) .
N5 C11 1.342(2) .
N5 N6 1.3567(19) .
N6 C14 1.314(2) .
C1 C2 1.418(3) .
C2 C3 1.343(3) .
C3 C4 1.421(3) .
C4 C5 1.488(3) .
C6 C7 1.413(3) .
C7 C8 1.365(3) .
C8 C9 1.420(3) .
C9 C10 1.497(3) .
C11 C12 1.412(2) .
C12 C13 1.356(3) .
C13 C14 1.417(3) .
C14 C15 1.500(2) .
C1S Cl1S 1.769(3) .
C1S Cl2S 1.785(3) .
N7 C19 1.334(3) .
N7 N8 1.340(2) .
N8 C16 1.324(3) .
S4 C16 1.782(2) .
S4 S4 2.0308(11) 2_654
C16 C17 1.393(3) .
C17 C18 1.359(3) .
C18 C19 1.393(3) .
C19 C20 1.500(3) .
